data_7223747
loop_
_publ_author_name
'Qiu, Yan-Xuan'
'Miao, Yu'
'Wang, Zi-Zhou'
'Li, Zhi-Xin'
'Ouyang, Zhi-Jian'
'Yang, Liu'
'Lin, Wen-Ning'
'Feng, Wei-Jin'
'Dong, Wen'

_publ_section_title
;
 Syntheses, structures, electrochemical and optical properties of four
 transition metal complexes based on the
 1-triazolyl-3-benzimidazolyltriazene ligand
;
_journal_name_full 'RSC Adv.'
_journal_paper_doi 10.1039/C5RA21057G
_journal_year 2016
_chemical_formula_moiety 'C40 H40 N36 Ni3, C3 O, O2, 2(O)'
_chemical_formula_sum 'C43 H40 N36 Ni3 O5'
_chemical_formula_weight 1317.18
_chemical_name_systematic 'Nickel complex'
_space_group_crystal_system monoclinic
_space_group_IT_number 14
_space_group_name_Hall '-P 2yn'
_space_group_name_H-M_alt 'P 1 21/n 1'
_symmetry_space_group_name_Hall '-P 2yn'
_symmetry_space_group_name_H-M 'P 1 21/n 1'
_atom_sites_solution_hydrogens geom
_audit_creation_date 2015-09-25
_audit_creation_method
;
Olex2 1.2
(compiled 2015.01.26 svn.r3150 for OlexSys, GUI svn.r4998)
;
_audit_update_record
;
2015-09-29 deposited with the CCDC.
2015-12-28 downloaded from the CCDC.
;
_cell_angle_alpha 90
_cell_angle_beta 105.480(6)
_cell_angle_gamma 90
_cell_formula_units_Z 2
_cell_length_a 11.7945(11)
_cell_length_b 15.2176(14)
_cell_length_c 19.0428(18)
_cell_measurement_reflns_used 4165
_cell_measurement_temperature 296(2)
_cell_volume 3293.9(5)
_computing_cell_refinement 'SAINT v7.34A (Bruker, 200?)'
_computing_data_reduction 'SAINT v7.34A (Bruker, 200?)'
_computing_molecular_graphics 'Olex2 (Dolomanov et al., 2009)'
_computing_publication_material 'Olex2 (Dolomanov et al., 2009)'
_computing_structure_refinement 'ShelXL (Sheldrick, 2008)'
_computing_structure_solution 'SHELXS-97 (Sheldrick, 1990)'
_diffrn_ambient_temperature 296.15
_diffrn_measured_fraction_theta_full 0.999
_diffrn_measured_fraction_theta_max 0.947
_diffrn_measurement_device_type 'CCD area detector'
_diffrn_measurement_method 'phi and omega scans'
_diffrn_radiation_monochromator graphite
_diffrn_radiation_type MoK\a
_diffrn_radiation_wavelength 0.71073
_diffrn_reflns_av_R_equivalents 0.0652
_diffrn_reflns_av_unetI/netI 0.0902
_diffrn_reflns_laue_measured_fraction_full 0.999
_diffrn_reflns_laue_measured_fraction_max 0.947
_diffrn_reflns_limit_h_max 15
_diffrn_reflns_limit_h_min -15
_diffrn_reflns_limit_k_max 20
_diffrn_reflns_limit_k_min -19
_diffrn_reflns_limit_l_max 25
_diffrn_reflns_limit_l_min -21
_diffrn_reflns_number 26830
_diffrn_reflns_point_group_measured_fraction_full 0.999
_diffrn_reflns_point_group_measured_fraction_max 0.947
_diffrn_reflns_theta_full 25.242
_diffrn_reflns_theta_max 27.983
_diffrn_reflns_theta_min 1.738
_exptl_absorpt_coefficient_mu 0.917
_exptl_absorpt_correction_T_max 0.912
_exptl_absorpt_correction_T_min 0.832
_exptl_absorpt_correction_type none
_exptl_crystal_colour 'clear light colourless'
_exptl_crystal_colour_lustre clear
_exptl_crystal_colour_modifier light
_exptl_crystal_colour_primary colourless
_exptl_crystal_density_diffrn 1.328
_exptl_crystal_density_method 'not measured'
_exptl_crystal_description prism
_exptl_crystal_F_000 1348
_exptl_crystal_size_max 0.2
_exptl_crystal_size_mid 0.2
_exptl_crystal_size_min 0.1
_refine_diff_density_max 0.835
_refine_diff_density_min -0.543
_refine_diff_density_rms 0.111
_refine_ls_extinction_method none
_refine_ls_goodness_of_fit_ref 0.976
_refine_ls_hydrogen_treatment constr
_refine_ls_matrix_type full
_refine_ls_number_parameters 421
_refine_ls_number_reflns 7519
_refine_ls_number_restraints 49
_refine_ls_restrained_S_all 0.979
_refine_ls_R_factor_all 0.1348
_refine_ls_R_factor_gt 0.0654
_refine_ls_shift/su_max 0.000
_refine_ls_shift/su_mean 0.000
_refine_ls_structure_factor_coef Fsqd
_refine_ls_weighting_details 'w=1/[\s^2^(Fo^2^)+(0.1190P)^2^] where P=(Fo^2^+2Fc^2^)/3'
_refine_ls_weighting_scheme calc
_refine_ls_wR_factor_gt 0.1772
_refine_ls_wR_factor_ref 0.2130
_reflns_Friedel_coverage 0.000
_reflns_number_gt 3864
_reflns_number_total 7938
_reflns_threshold_expression 'I > 2\s(I)'
_cod_data_source_file c5ra21057g2.cif
_cod_data_source_block 1
_cod_database_code 7223747
_shelx_space_group_comment
;
The symmetry employed for this shelxl refinement is uniquely defined
by the following loop, which should always be used as a source of
symmetry information in preference to the above space-group names.
They are only intended as comments.
;
_shelx_estimated_absorpt_t_max 0.914
_shelx_estimated_absorpt_t_min 0.838
_olex2_refinement_description
;
1. Fixed Uiso
 At 1.2 times of:
  All C(H) groups, All C(H,H) groups, All N(H) groups, All N(H,H) groups
2. Restrained distances
 C22-C21
 1.4 with sigma of 0.02
3. Rigid bond restraints
 O1, C22, C23
 with sigma for 1-2 distances of 0.01 and sigma for 1-3 distances of 0.01
4. Uiso/Uaniso restraints and constraints
O1 \\sim C21 \\sim C22 \\sim C23: within 2A with sigma of 0.02 and sigma for
terminal atoms of 0.04
Uanis(O1W) \\sim Ueq, Uanis(O1X) \\sim Ueq: with sigma of 0.01 and sigma for
terminal atoms of 0.02
Uanis(C22) \\sim Ueq, Uanis(C23) \\sim Ueq, Uanis(O1) \\sim Ueq: with sigma of
0.01 and sigma for terminal atoms of 0.02
5. Others
 Fixed Sof: O1(0.5) C21(0.5) C22(0.5) C23(0.5) O1W(0.5) O1X(0.5)
6.a Secondary CH2 refined with riding coordinates:
 N17(H17A,H17B), N18(H18A,H18B), C19(H19A,H19B), C20(H20A,H20B)
6.b Aromatic/amide H refined with riding coordinates:
 N7(H7), N10(H10), C1(H1), C5(H5), C6(H6), C7(H7A), C8(H8), C12(H12), C13(H13),
  C14(H14), C15(H15), C18(H18)
;
_shelx_shelxl_version_number 2014/7
_olex2_submission_original_sample_id 1
_olex2_submission_special_instructions 'No special instructions were received'

loop_
_space_group_symop_operation_xyz
'x, y, z'
'-x+1/2, y+1/2, -z+1/2'
'-x, -y, -z'
'x-1/2, -y-1/2, z-1/2'

loop_
_atom_site_label
_atom_site_type_symbol
_atom_site_fract_x
_atom_site_fract_y
_atom_site_fract_z
_atom_site_U_iso_or_equiv
_atom_site_adp_type
_atom_site_occupancy
_atom_site_site_symmetry_order
_atom_site_calc_flag
_atom_site_refinement_flags_posn
_atom_site_refinement_flags_adp
_atom_site_refinement_flags_occupancy
_atom_site_disorder_assembly
_atom_site_disorder_group
Ni1 Ni 0.35619(4) 0.39590(3) 0.18730(2) 0.04321(12) Uani 1 1 d . . . . .
Ni2 Ni 0.5000 0.5000 0.5000 0.0618(2) Uani 1 2 d S T P . .
N1 N 0.3669(2) 0.25948(19) 0.18854(14) 0.0492(8) Uani 1 1 d . . . . .
N2 N 0.3843(3) 0.1171(2) 0.18897(17) 0.0612(9) Uani 1 1 d . . . . .
N3 N 0.4114(3) 0.1428(2) 0.12800(18) 0.0664(9) Uani 1 1 d . . . . .
N4 N 0.4250(3) 0.28468(19) 0.07771(16) 0.0571(8) Uani 1 1 d . . . . .
N5 N 0.4189(3) 0.36368(19) 0.09928(15) 0.0498(8) Uani 1 1 d . . . . .
N6 N 0.4402(3) 0.42658(19) 0.05642(15) 0.0574(8) Uani 1 1 d . . . . .
N7 N 0.4486(3) 0.58238(19) 0.05909(17) 0.0611(9) Uani 1 1 d . . . . .
H7 H 0.4676 0.5895 0.0189 0.073 Uiso 1 1 calc R . . . .
N8 N 0.3972(3) 0.51504(17) 0.15008(15) 0.0467(7) Uani 1 1 d . . . . .
N9 N 0.1792(3) 0.40036(17) 0.12773(15) 0.0483(8) Uani 1 1 d . . . . .
N10 N 0.0011(3) 0.4448(2) 0.13242(18) 0.0618(9) Uani 1 1 d . . . . .
H10 H -0.0533 0.4666 0.1496 0.074 Uiso 1 1 calc R . . . .
N11 N 0.1579(3) 0.46508(19) 0.23894(15) 0.0508(8) Uani 1 1 d . . . . .
N12 N 0.2703(3) 0.44369(18) 0.26044(14) 0.0458(7) Uani 1 1 d . . . . .
N13 N 0.3244(3) 0.46360(19) 0.32633(15) 0.0510(8) Uani 1 1 d . . . . .
N14 N 0.4858(3) 0.40257(19) 0.28634(15) 0.0529(8) Uani 1 1 d . . . . .
N15 N 0.6201(3) 0.4066(2) 0.39491(18) 0.0741(11) Uani 1 1 d . . . . .
N16 N 0.5172(3) 0.4408(2) 0.40316(16) 0.0629(9) Uani 1 1 d . . . . .
N17 N 0.4405(4) 0.6167(2) 0.44347(19) 0.0826(12) Uani 1 1 d . . . . .
H17A H 0.3850 0.6051 0.4027 0.099 Uiso 1 1 calc R . . . .
H17B H 0.4104 0.6524 0.4709 0.099 Uiso 1 1 calc R . . . .
N18 N 0.6644(3) 0.5589(3) 0.51189(18) 0.0829(12) Uani 1 1 d . . . . .
H18A H 0.7070 0.5550 0.5580 0.100 Uiso 1 1 calc R . . . .
H18B H 0.7029 0.5315 0.4840 0.100 Uiso 1 1 calc R . . . .
C1 C 0.3600(3) 0.1859(2) 0.2246(2) 0.0567(10) Uani 1 1 d . . . . .
H1 H 0.3407 0.1832 0.2688 0.068 Uiso 1 1 calc R . . . .
C2 C 0.4018(3) 0.2300(2) 0.12989(19) 0.0502(9) Uani 1 1 d . . . . .
C3 C 0.4286(3) 0.5049(2) 0.0889(2) 0.0523(10) Uani 1 1 d . . . . .
C4 C 0.4325(3) 0.6481(2) 0.1064(2) 0.0569(10) Uani 1 1 d . . . . .
C5 C 0.4424(4) 0.7381(3) 0.1039(3) 0.0799(14) Uani 1 1 d . . . . .
H5 H 0.4638 0.7663 0.0660 0.096 Uiso 1 1 calc R . . . .
C6 C 0.4193(4) 0.7836(3) 0.1600(3) 0.0896(15) Uani 1 1 d . . . . .
H6 H 0.4219 0.8447 0.1592 0.108 Uiso 1 1 calc R . . . .
C7 C 0.3921(5) 0.7420(3) 0.2182(3) 0.0874(15) Uani 1 1 d . . . . .
H7A H 0.3805 0.7756 0.2565 0.105 Uiso 1 1 calc R . . . .
C8 C 0.3819(3) 0.6526(3) 0.2205(2) 0.0624(11) Uani 1 1 d . . . . .
H8 H 0.3632 0.6247 0.2593 0.075 Uiso 1 1 calc R . . . .
C9 C 0.4008(3) 0.6052(2) 0.1624(2) 0.0503(9) Uani 1 1 d . . . . .
C10 C 0.1162(3) 0.4373(2) 0.16804(19) 0.0493(9) Uani 1 1 d . . . . .
C11 C -0.0131(4) 0.4107(2) 0.0627(2) 0.0624(12) Uani 1 1 d . . . . .
C12 C -0.1094(4) 0.4014(3) 0.0044(3) 0.0809(15) Uani 1 1 d . . . . .
H12 H -0.1833 0.4205 0.0066 0.097 Uiso 1 1 calc R . . . .
C13 C -0.0938(5) 0.3634(3) -0.0567(3) 0.0910(16) Uani 1 1 d . . . . .
H13 H -0.1578 0.3572 -0.0973 0.109 Uiso 1 1 calc R . . . .
C14 C 0.0156(4) 0.3337(3) -0.0597(2) 0.0832(15) Uani 1 1 d . . . . .
H14 H 0.0235 0.3064 -0.1018 0.100 Uiso 1 1 calc R . . . .
C15 C 0.1132(4) 0.3437(3) -0.0014(2) 0.0695(12) Uani 1 1 d . . . . .
H15 H 0.1867 0.3244 -0.0041 0.083 Uiso 1 1 calc R . . . .
C16 C 0.0995(3) 0.3828(2) 0.06109(19) 0.0513(10) Uani 1 1 d . . . . .
C17 C 0.4408(3) 0.4364(2) 0.33786(18) 0.0528(10) Uani 1 1 d . . . . .
C18 C 0.5959(4) 0.3849(3) 0.3246(2) 0.0695(12) Uani 1 1 d . . . . .
H18 H 0.6511 0.3596 0.3040 0.083 Uiso 1 1 calc R . . . .
C19 C 0.5418(6) 0.6577(4) 0.4265(3) 0.111(2) Uani 1 1 d . . . . .
H19A H 0.5244 0.7188 0.4137 0.133 Uiso 1 1 calc R . . . .
H19B H 0.5581 0.6283 0.3850 0.133 Uiso 1 1 calc R . . . .
C20 C 0.6468(6) 0.6520(4) 0.4904(3) 0.119(2) Uani 1 1 d . . . . .
H20A H 0.7156 0.6744 0.4776 0.142 Uiso 1 1 calc R . . . .
H20B H 0.6345 0.6867 0.5304 0.142 Uiso 1 1 calc R . . . .
O1 O 0.8634(5) 0.5029(4) 0.2309(3) 0.0768(18) Uani 0.5 1 d . U . A -1
C21 C 0.7666(12) 0.5609(10) 0.2216(6) 0.138(4) Uani 0.5 1 d D U . A -1
C22 C 0.7621(15) 0.6100(12) 0.1601(8) 0.200(7) Uani 0.5 1 d D U . A -1
C23 C 0.7448(12) 0.6080(9) 0.2777(8) 0.139(5) Uani 0.5 1 d . U . A -1
O1W O 0.6451(8) 0.9241(6) 0.0277(4) 0.135(3) Uani 0.5 1 d . U . B -1
O1X O 0.6453(10) 0.8507(10) 0.0530(7) 0.200(5) Uani 0.5 1 d . U . B -1
O2W O 0.9650(8) 0.4767(4) 0.3804(4) 0.266(3) Uani 1 1 d . . . C -1

loop_
_atom_site_aniso_label
_atom_site_aniso_U_11
_atom_site_aniso_U_22
_atom_site_aniso_U_33
_atom_site_aniso_U_23
_atom_site_aniso_U_13
_atom_site_aniso_U_12
Ni1 0.0619(3) 0.0367(2) 0.0325(2) -0.00135(19) 0.01528(18) -0.00117(19)
Ni2 0.0855(5) 0.0595(4) 0.0348(3) -0.0098(3) 0.0065(3) 0.0046(4)
N1 0.0669(17) 0.0449(17) 0.0381(15) 0.0019(13) 0.0181(13) 0.0005(13)
N2 0.085(2) 0.0394(17) 0.062(2) 0.0069(15) 0.0243(16) -0.0007(15)
N3 0.096(2) 0.0413(17) 0.066(2) -0.0036(16) 0.0302(17) -0.0003(17)
N4 0.092(2) 0.0384(16) 0.0471(16) -0.0025(14) 0.0301(14) -0.0002(15)
N5 0.0753(18) 0.0357(15) 0.0425(15) -0.0011(13) 0.0230(13) 0.0009(14)
N6 0.099(2) 0.0388(16) 0.0467(15) 0.0028(13) 0.0409(14) -0.0027(15)
N7 0.091(2) 0.0410(17) 0.0606(18) 0.0091(15) 0.0371(16) -0.0005(15)
N8 0.0668(17) 0.0345(15) 0.0412(15) -0.0034(12) 0.0187(13) -0.0014(13)
N9 0.0645(17) 0.0404(16) 0.0393(15) -0.0014(13) 0.0127(13) -0.0047(14)
N10 0.0541(17) 0.0514(18) 0.075(2) -0.0014(17) 0.0088(16) 0.0045(15)
N11 0.0623(17) 0.0429(16) 0.0491(17) -0.0009(14) 0.0180(13) 0.0021(14)
N12 0.0672(17) 0.0340(15) 0.0393(14) -0.0029(13) 0.0196(12) -0.0036(13)
N13 0.0675(18) 0.0480(17) 0.0360(15) -0.0059(14) 0.0110(13) 0.0035(14)
N14 0.0640(18) 0.0572(19) 0.0367(15) -0.0054(14) 0.0120(13) 0.0049(15)
N15 0.081(2) 0.087(3) 0.0501(19) -0.0120(18) 0.0092(18) 0.0157(19)
N16 0.080(2) 0.068(2) 0.0360(15) -0.0111(16) 0.0070(15) 0.0125(17)
N17 0.121(3) 0.070(2) 0.0472(19) -0.0057(18) 0.007(2) 0.016(2)
N18 0.099(3) 0.095(3) 0.0488(19) -0.012(2) 0.0090(19) -0.004(2)
C1 0.078(2) 0.049(2) 0.047(2) 0.0086(18) 0.0236(17) -0.0042(18)
C2 0.068(2) 0.0385(19) 0.0450(19) -0.0021(16) 0.0161(16) -0.0032(16)
C3 0.075(2) 0.0368(19) 0.049(2) 0.0048(16) 0.0243(17) 0.0000(17)
C4 0.074(2) 0.0364(19) 0.065(2) 0.0019(18) 0.0272(18) -0.0033(17)
C5 0.117(3) 0.043(2) 0.089(3) 0.002(2) 0.044(3) 0.004(2)
C6 0.128(4) 0.042(2) 0.113(4) -0.011(3) 0.057(3) -0.012(2)
C7 0.135(4) 0.041(2) 0.095(3) -0.010(2) 0.047(3) -0.001(2)
C8 0.085(3) 0.051(2) 0.057(2) -0.0099(19) 0.0283(19) -0.002(2)
C9 0.066(2) 0.0368(18) 0.050(2) -0.0032(17) 0.0189(17) -0.0031(16)
C10 0.062(2) 0.0323(18) 0.052(2) -0.0004(17) 0.0118(17) -0.0025(16)
C11 0.076(3) 0.044(2) 0.058(2) -0.0015(19) 0.003(2) 0.0001(19)
C12 0.068(3) 0.073(3) 0.085(3) -0.001(3) -0.008(3) 0.004(2)
C13 0.095(3) 0.092(3) 0.063(3) -0.002(3) -0.020(3) 0.001(3)
C14 0.104(3) 0.085(3) 0.047(2) -0.004(2) -0.002(2) -0.010(3)
C15 0.084(3) 0.073(3) 0.049(2) -0.004(2) 0.014(2) -0.006(2)
C16 0.070(2) 0.0384(19) 0.0405(19) 0.0012(16) 0.0059(17) -0.0063(17)
C17 0.072(2) 0.044(2) 0.0387(18) -0.0057(17) 0.0091(17) 0.0003(18)
C18 0.076(3) 0.075(3) 0.057(2) -0.009(2) 0.018(2) 0.010(2)
C19 0.177(6) 0.066(3) 0.084(4) 0.005(3) 0.025(4) -0.013(3)
C20 0.140(5) 0.103(4) 0.107(4) -0.011(4) 0.024(4) -0.029(4)
O1 0.064(3) 0.088(4) 0.081(4) -0.008(3) 0.024(3) 0.021(3)
C21 0.145(9) 0.173(10) 0.109(8) 0.043(8) 0.056(7) 0.055(8)
C22 0.160(11) 0.237(13) 0.215(12) 0.054(11) 0.069(10) 0.043(10)
C23 0.139(8) 0.168(10) 0.124(8) -0.009(7) 0.058(6) 0.060(7)
O1W 0.119(6) 0.179(8) 0.101(5) -0.055(5) 0.022(4) 0.015(5)
O1X 0.165(8) 0.271(11) 0.176(9) -0.040(9) 0.064(7) -0.005(8)
O2W 0.377(9) 0.186(6) 0.297(7) 0.030(5) 0.198(6) 0.020(6)

loop_
_atom_type_symbol
_atom_type_description
_atom_type_scat_dispersion_real
_atom_type_scat_dispersion_imag
_atom_type_scat_source
C C 0.0033 0.0016 'International Tables Vol C Tables 4.2.6.8 and 6.1.1.4'
H H 0.0000 0.0000 'International Tables Vol C Tables 4.2.6.8 and 6.1.1.4'
N N 0.0061 0.0033 'International Tables Vol C Tables 4.2.6.8 and 6.1.1.4'
Ni Ni 0.3393 1.1124 'International Tables Vol C Tables 4.2.6.8 and 6.1.1.4'
O O 0.0106 0.0060 'International Tables Vol C Tables 4.2.6.8 and 6.1.1.4'

loop_
_geom_angle_atom_site_label_1
_geom_angle_atom_site_label_2
_geom_angle_atom_site_label_3
_geom_angle
_geom_angle_site_symmetry_1
_geom_angle_site_symmetry_3
N1 Ni1 N9 95.00(11) . .
N1 Ni1 N14 90.61(11) . .
N5 Ni1 N1 74.82(11) . .
N5 Ni1 N9 95.12(11) . .
N5 Ni1 N14 114.21(12) . .
N8 Ni1 N1 150.14(11) . .
N8 Ni1 N5 76.16(11) . .
N8 Ni1 N9 94.41(11) . .
N8 Ni1 N12 97.19(11) . .
N8 Ni1 N14 94.92(11) . .
N12 Ni1 N1 112.57(11) . .
N12 Ni1 N5 168.54(11) . .
N12 Ni1 N9 75.89(11) . .
N12 Ni1 N14 75.29(11) . .
N14 Ni1 N9 150.57(12) . .
N16 Ni2 N16 180.0 3_666 .
N17 Ni2 N16 90.56(13) . .
N17 Ni2 N16 89.44(13) . 3_666
N17 Ni2 N16 89.44(13) 3_666 .
N17 Ni2 N16 90.56(13) 3_666 3_666
N17 Ni2 N17 180.0(2) 3_666 .
N18 Ni2 N16 91.44(14) 3_666 .
N18 Ni2 N16 91.44(14) . 3_666
N18 Ni2 N16 88.56(14) 3_666 3_666
N18 Ni2 N16 88.56(14) . .
N18 Ni2 N17 97.70(16) 3_666 .
N18 Ni2 N17 97.70(16) . 3_666
N18 Ni2 N17 82.30(16) . .
N18 Ni2 N17 82.30(16) 3_666 3_666
N18 Ni2 N18 180.0 . 3_666
C1 N1 Ni1 146.8(3) . .
C1 N1 C2 102.6(3) . .
C2 N1 Ni1 110.5(2) . .
C1 N2 N3 110.3(3) . .
C2 N3 N2 103.0(3) . .
N5 N4 C2 107.3(3) . .
N4 N5 Ni1 123.2(2) . .
N4 N5 N6 116.4(3) . .
N6 N5 Ni1 119.8(2) . .
N5 N6 C3 107.1(3) . .
C3 N7 C4 106.5(3) . .
C3 N8 Ni1 110.4(2) . .
C3 N8 C9 105.0(3) . .
C9 N8 Ni1 144.4(2) . .
C10 N9 Ni1 109.4(2) . .
C10 N9 C16 105.2(3) . .
C16 N9 Ni1 145.4(3) . .
C10 N10 C11 107.2(3) . .
N12 N11 C10 107.2(3) . .
N11 N12 Ni1 120.8(2) . .
N13 N12 Ni1 122.6(2) . .
N13 N12 N11 116.2(3) . .
N12 N13 C17 107.2(3) . .
C17 N14 Ni1 110.1(2) . .
C18 N14 Ni1 148.6(3) . .
C18 N14 C17 101.2(3) . .
C18 N15 N16 104.5(3) . .
N15 N16 Ni2 123.9(2) . .
C17 N16 Ni2 129.8(3) . .
C17 N16 N15 105.9(3) . .
C19 N17 Ni2 107.1(3) . .
C20 N18 Ni2 108.9(3) . .
N2 C1 N1 110.7(3) . .
N1 C2 N4 123.5(3) . .
N3 C2 N1 113.3(3) . .
N3 C2 N4 123.1(3) . .
N7 C3 N6 121.3(3) . .
N8 C3 N6 125.8(3) . .
N8 C3 N7 112.9(3) . .
C5 C4 N7 131.7(4) . .
C5 C4 C9 122.6(4) . .
C9 C4 N7 105.8(3) . .
C6 C5 C4 116.3(4) . .
C5 C6 C7 122.3(4) . .
C8 C7 C6 121.3(4) . .
C7 C8 C9 117.3(4) . .
C4 C9 N8 109.8(3) . .
C4 C9 C8 120.2(3) . .
C8 C9 N8 130.0(3) . .
N9 C10 N10 112.9(3) . .
N9 C10 N11 126.1(3) . .
N10 C10 N11 121.1(3) . .
N10 C11 C16 105.1(3) . .
C12 C11 N10 132.5(4) . .
C12 C11 C16 122.4(4) . .
C13 C12 C11 117.9(5) . .
C12 C13 C14 121.1(4) . .
C15 C14 C13 121.3(5) . .
C14 C15 C16 118.6(4) . .
N9 C16 C11 109.6(3) . .
C15 C16 N9 131.6(4) . .
C15 C16 C11 118.7(3) . .
N14 C17 N13 124.5(3) . .
N16 C17 N13 121.7(3) . .
N16 C17 N14 113.8(3) . .
N15 C18 N14 114.5(4) . .
N17 C19 C20 110.3(5) . .
N18 C20 C19 108.0(4) . .
C22 C21 O1 107.0(12) . .
C23 C21 O1 122.8(10) . .
C23 C21 C22 114.1(14) . .

loop_
_geom_bond_atom_site_label_1
_geom_bond_atom_site_label_2
_geom_bond_distance
_geom_bond_site_symmetry_2
Ni1 N1 2.080(3) .
Ni1 N5 2.064(3) .
Ni1 N8 2.051(3) .
Ni1 N9 2.094(3) .
Ni1 N12 2.061(3) .
Ni1 N14 2.090(3) .
Ni2 N16 2.110(3) 3_666
Ni2 N16 2.110(3) .
Ni2 N17 2.098(3) .
Ni2 N17 2.098(3) 3_666
Ni2 N18 2.093(4) .
Ni2 N18 2.093(4) 3_666
N1 C1 1.327(4) .
N1 C2 1.365(5) .
N2 N3 1.343(5) .
N2 C1 1.320(5) .
N3 C2 1.332(5) .
N4 N5 1.279(4) .
N4 C2 1.379(5) .
N5 N6 1.325(4) .
N6 C3 1.367(4) .
N7 C3 1.356(4) .
N7 C4 1.392(5) .
N8 C3 1.323(5) .
N8 C9 1.391(4) .
N9 C10 1.328(5) .
N9 C16 1.389(4) .
N10 C10 1.351(5) .
N10 C11 1.392(5) .
N11 N12 1.320(4) .
N11 C10 1.374(4) .
N12 N13 1.283(4) .
N13 C17 1.394(5) .
N14 C17 1.337(5) .
N14 C18 1.335(5) .
N15 N16 1.368(5) .
N15 C18 1.333(5) .
N16 C17 1.328(4) .
N17 C19 1.458(7) .
N18 C20 1.473(6) .
C4 C5 1.377(5) .
C4 C9 1.384(5) .
C5 C6 1.359(7) .
C6 C7 1.387(7) .
C7 C8 1.369(6) .
C8 C9 1.387(5) .
C11 C12 1.367(6) .
C11 C16 1.403(6) .
C12 C13 1.356(7) .
C13 C14 1.383(7) .
C14 C15 1.378(6) .
C15 C16 1.378(5) .
C19 C20 1.489(7) .
O1 C21 1.417(14) .
C21 C22 1.376(14) .
C21 C23 1.367(17) .
O1W O1X 1.216(16) .
